data_8107603
loop_
_publ_author_name
'Wang, Zhi-Yong'
'Liu, Yang'
'Yuan, Jian-Ping'
'Zhang, Qi-Long'
'Xu, Hong'
'Huang, Ya-Li'

_publ_section_title
;
 Crystal structure of
 6,6&#x2032;-((1E,1&#x2032;E)-hydrazine-1,2-diylidenebis(methanylylidene))bis
 (3-(3-bromopropoxy)phenol), C20H22Br2N2O4
;
_journal_issue 5
_journal_name_full 'Zeitschrift f\"ur Kristallographie - New Crystal Structures'
_journal_page_first 931
_journal_page_last 932
_journal_paper_doi 10.1515/ncrs-2023-0282
_journal_volume 238
_journal_year 2023
_chemical_formula_moiety 'C20 H22 Br2 N2 O4'
_chemical_formula_sum 'C20 H22 Br2 N2 O4'
_chemical_formula_weight 514.21
_space_group_crystal_system triclinic
_space_group_IT_number 2
_space_group_name_Hall '-P 1'
_space_group_name_H-M_alt 'P -1'
_atom_sites_solution_hydrogens geom
_cell_angle_alpha 83.404(7)
_cell_angle_beta 78.492(7)
_cell_angle_gamma 89.273(7)
_cell_formula_units_Z 1
_cell_length_a 5.0060(12)
_cell_length_b 9.135(2)
_cell_length_c 11.650(3)
_cell_measurement_reflns_used 2937
_cell_measurement_temperature 273(2)
_cell_measurement_theta_max 28.17
_cell_measurement_theta_min 2.71
_cell_volume 518.6(2)
_computing_cell_refinement 'SAINT (Brucker, 2012)[2]'
_computing_data_collection 'APEX2 (Brucker, 2012)[2]'
_computing_data_reduction 'SAINT (Brucker, 2012)[2]'
_computing_molecular_graphics 'Diamond 4.0[4]'
_computing_publication_material 'Olex2 (Dolomanov et al., 2009)[1]'
_computing_structure_refinement 'ShelXL (Sheldrick, 2015)[3]'
_diffrn_ambient_temperature 273.15
_diffrn_measured_fraction_theta_full 0.994
_diffrn_measured_fraction_theta_max 0.994
_diffrn_measurement_device_type 'Bruker APEX-II CCD'
_diffrn_measurement_method '\f and \w scans'
_diffrn_radiation_type MoK\a
_diffrn_radiation_wavelength 0.71073
_diffrn_reflns_av_R_equivalents 0.0840
_diffrn_reflns_av_unetI/netI 0.0704
_diffrn_reflns_Laue_measured_fraction_full 0.994
_diffrn_reflns_Laue_measured_fraction_max 0.994
_diffrn_reflns_limit_h_max 5
_diffrn_reflns_limit_h_min -5
_diffrn_reflns_limit_k_max 10
_diffrn_reflns_limit_k_min -10
_diffrn_reflns_limit_l_max 13
_diffrn_reflns_limit_l_min -13
_diffrn_reflns_number 7312
_diffrn_reflns_point_group_measured_fraction_full 0.994
_diffrn_reflns_point_group_measured_fraction_max 0.994
_diffrn_reflns_theta_full 24.999
_diffrn_reflns_theta_max 24.999
_diffrn_reflns_theta_min 2.709
_diffrn_standards_number 0
_exptl_absorpt_coefficient_mu 3.936
_exptl_absorpt_correction_T_max 0.9799
_exptl_absorpt_correction_T_min 0.9782
_exptl_absorpt_correction_type multi-scan
_exptl_crystal_colour colourless
_exptl_crystal_density_diffrn 1.647
_exptl_crystal_description block
_exptl_crystal_F_000 258
_exptl_crystal_size_max 0.2
_exptl_crystal_size_mid 0.16
_exptl_crystal_size_min 0.14
_refine_diff_density_max 0.736
_refine_diff_density_min -0.346
_refine_diff_density_rms 0.086
_refine_ls_extinction_coef .
_refine_ls_extinction_method none
_refine_ls_goodness_of_fit_ref 1.088
_refine_ls_hydrogen_treatment constr
_refine_ls_matrix_type full
_refine_ls_number_parameters 128
_refine_ls_number_reflns 1806
_refine_ls_number_restraints 0
_refine_ls_restrained_S_all 1.088
_refine_ls_R_factor_all 0.0647
_refine_ls_R_factor_gt 0.0474
_refine_ls_shift/su_max 0.000
_refine_ls_shift/su_mean 0.000
_refine_ls_structure_factor_coef Fsqd
_refine_ls_weighting_details 'w=1/[\s^2^(Fo^2^)+(0.0594P)^2^+0.1451P] where P=(Fo^2^+2Fc^2^)/3'
_refine_ls_weighting_scheme calc
_refine_ls_wR_factor_gt 0.1213
_refine_ls_wR_factor_ref 0.1270
_reflns_Friedel_coverage 0.000
_reflns_Friedel_fraction_full .
_reflns_Friedel_fraction_max .
_reflns_number_gt 1461
_reflns_number_total 1806
_reflns_threshold_expression 'I > 2\s(I)'
_cod_data_source_file suppl_j_ncrs-2023-0282_suppl_001.cif
_cod_data_source_block aaa
_cod_database_code 8107603
_shelx_space_group_comment
;
The symmetry employed for this shelxl refinement is uniquely defined
by the following loop, which should always be used as a source of
symmetry information in preference to the above space-group names.
They are only intended as comments.
;
_shelx_estimated_absorpt_t_max 0.609
_shelx_estimated_absorpt_t_min 0.507
_olex2_refinement_description
;
1. Fixed Uiso
 At 1.2 times of:
  All C(H) groups, All C(H,H) groups
 At 1.5 times of:
  All O(H) groups
2.a Secondary CH2 refined with riding coordinates:
 C1(H1A,H1B), C2(H2A,H2B), C3(H3A,H3B)
2.b Aromatic/amide H refined with riding coordinates:
 C5(H5), C8(H8), C9(H9), C10(H10)
2.c Idealised tetrahedral OH refined as rotating group:
 O1(H1)
;
_olex2_submission_special_instructions 'No special instructions were received'

loop_
_space_group_symop_operation_xyz
'x, y, z'
'-x, -y, -z'

loop_
_atom_site_label
_atom_site_type_symbol
_atom_site_fract_x
_atom_site_fract_y
_atom_site_fract_z
_atom_site_U_iso_or_equiv
_atom_site_adp_type
_atom_site_occupancy
_atom_site_site_symmetry_order
_atom_site_calc_flag
_atom_site_refinement_flags_posn
_atom_site_refinement_flags_adp
_atom_site_refinement_flags_occupancy
_atom_site_disorder_assembly
_atom_site_disorder_group
C1 C 1.0134(11) 0.2705(6) 0.9159(5) 0.0519(13) Uani 1 1 d . . . . .
H1A H 0.9102 0.3442 0.9593 0.062 Uiso 1 1 calc R . . . .
H1B H 1.1396 0.2263 0.9627 0.062 Uiso 1 1 calc R . . . .
C2 C 1.1721(10) 0.3444(6) 0.8014(5) 0.0533(14) Uani 1 1 d . . . . .
H2A H 1.2720 0.2699 0.7578 0.064 Uiso 1 1 calc R . . . .
H2B H 1.3046 0.4112 0.8183 0.064 Uiso 1 1 calc R . . . .
C3 C 1.0020(11) 0.4294(6) 0.7243(5) 0.0505(13) Uani 1 1 d . . . . .
H3A H 1.1170 0.4727 0.6515 0.061 Uiso 1 1 calc R . . . .
H3B H 0.8696 0.3646 0.7050 0.061 Uiso 1 1 calc R . . . .
C4 C 0.7011(10) 0.6363(5) 0.7383(4) 0.0407(11) Uani 1 1 d . . . . .
C5 C 0.6503(10) 0.6333(5) 0.6266(4) 0.0425(11) Uani 1 1 d . . . . .
H5 H 0.7348 0.5635 0.5798 0.051 Uiso 1 1 calc R . . . .
C6 C 0.4747(10) 0.7334(5) 0.5841(4) 0.0383(11) Uani 1 1 d . . . . .
C7 C 0.3445(9) 0.8401(5) 0.6531(4) 0.0379(11) Uani 1 1 d . . . . .
C8 C 0.1548(10) 0.9443(5) 0.6134(4) 0.0421(11) Uani 1 1 d . . . . .
H8 H 0.0736 1.0119 0.6633 0.051 Uiso 1 1 calc R . . . .
C9 C 0.5770(11) 0.7420(6) 0.8075(5) 0.0523(13) Uani 1 1 d . . . . .
H9 H 0.6130 0.7459 0.8824 0.063 Uiso 1 1 calc R . . . .
C10 C 0.4017(11) 0.8404(6) 0.7651(4) 0.0484(13) Uani 1 1 d . . . . .
H10 H 0.3181 0.9097 0.8127 0.058 Uiso 1 1 calc R . . . .
N1 N 0.0945(8) 0.9466(4) 0.5111(4) 0.0415(9) Uani 1 1 d . . . . .
O1 O 0.4293(9) 0.7248(5) 0.4742(3) 0.0631(11) Uani 1 1 d . . . . .
H1 H 0.3036 0.7793 0.4626 0.095 Uiso 1 1 calc GR . . . .
O2 O 0.8661(7) 0.5427(4) 0.7888(3) 0.0530(9) Uani 1 1 d . . . . .
Br1 Br 0.76524(11) 0.11976(6) 0.89428(5) 0.0552(3) Uani 1 1 d . . . . .

loop_
_atom_site_aniso_label
_atom_site_aniso_U_11
_atom_site_aniso_U_22
_atom_site_aniso_U_33
_atom_site_aniso_U_23
_atom_site_aniso_U_13
_atom_site_aniso_U_12
C1 0.053(3) 0.055(3) 0.052(3) -0.003(3) -0.022(3) 0.000(3)
C2 0.035(3) 0.051(3) 0.073(4) 0.003(3) -0.013(3) 0.005(2)
C3 0.046(3) 0.049(3) 0.052(3) 0.006(2) -0.006(2) 0.004(2)
C4 0.042(3) 0.038(2) 0.041(3) -0.001(2) -0.008(2) -0.006(2)
C5 0.045(3) 0.043(3) 0.039(3) -0.011(2) -0.003(2) 0.004(2)
C6 0.044(3) 0.034(2) 0.037(3) -0.005(2) -0.007(2) 0.000(2)
C7 0.038(2) 0.039(2) 0.036(3) -0.004(2) -0.005(2) -0.005(2)
C8 0.048(3) 0.038(2) 0.041(3) -0.008(2) -0.007(2) -0.001(2)
C9 0.059(3) 0.062(3) 0.041(3) -0.011(3) -0.020(3) -0.002(3)
C10 0.060(3) 0.046(3) 0.043(3) -0.018(2) -0.014(3) 0.009(2)
N1 0.048(2) 0.039(2) 0.037(2) -0.0024(17) -0.0092(18) 0.0028(18)
O1 0.090(3) 0.069(3) 0.038(2) -0.0217(18) -0.024(2) 0.034(2)
O2 0.056(2) 0.049(2) 0.059(2) -0.0062(17) -0.0226(18) 0.0102(17)
Br1 0.0539(4) 0.0477(3) 0.0622(4) -0.0022(2) -0.0090(3) -0.0031(2)

loop_
_atom_type_symbol
_atom_type_description
_atom_type_scat_dispersion_real
_atom_type_scat_dispersion_imag
_atom_type_scat_source
C C 0.0033 0.0016 'International Tables Vol C Tables 4.2.6.8 and 6.1.1.4'
H H 0.0000 0.0000 'International Tables Vol C Tables 4.2.6.8 and 6.1.1.4'
N N 0.0061 0.0033 'International Tables Vol C Tables 4.2.6.8 and 6.1.1.4'
O O 0.0106 0.0060 'International Tables Vol C Tables 4.2.6.8 and 6.1.1.4'
Br Br -0.2901 2.4595 'International Tables Vol C Tables 4.2.6.8 and 6.1.1.4'

loop_
_geom_angle_atom_site_label_1
_geom_angle_atom_site_label_2
_geom_angle_atom_site_label_3
_geom_angle
_geom_angle_site_symmetry_1
_geom_angle_site_symmetry_3
H1A C1 H1B 107.8 . .
C2 C1 H1A 109.0 . .
C2 C1 H1B 109.0 . .
C2 C1 Br1 112.7(4) . .
Br1 C1 H1A 109.0 . .
Br1 C1 H1B 109.0 . .
C1 C2 H2A 108.6 . .
C1 C2 H2B 108.6 . .
C1 C2 C3 114.7(4) . .
H2A C2 H2B 107.6 . .
C3 C2 H2A 108.6 . .
C3 C2 H2B 108.6 . .
C2 C3 H3A 110.2 . .
C2 C3 H3B 110.2 . .
H3A C3 H3B 108.5 . .
O2 C3 C2 107.4(4) . .
O2 C3 H3A 110.2 . .
O2 C3 H3B 110.2 . .
C5 C4 C9 119.6(5) . .
O2 C4 C5 125.0(5) . .
O2 C4 C9 115.3(4) . .
C4 C5 H5 119.9 . .
C4 C5 C6 120.3(4) . .
C6 C5 H5 119.9 . .
C5 C6 C7 121.0(4) . .
O1 C6 C5 118.0(4) . .
O1 C6 C7 121.0(4) . .
C6 C7 C8 122.9(4) . .
C10 C7 C6 117.2(4) . .
C10 C7 C8 120.0(4) . .
C7 C8 H8 119.1 . .
N1 C8 C7 121.9(5) . .
N1 C8 H8 119.1 . .
C4 C9 H9 120.1 . .
C10 C9 C4 119.8(5) . .
C10 C9 H9 120.1 . .
C7 C10 H10 119.0 . .
C9 C10 C7 122.1(5) . .
C9 C10 H10 119.0 . .
C8 N1 N1 113.7(5) . 2_576
C6 O1 H1 109.5 . .
C4 O2 C3 119.3(4) . .

loop_
_geom_bond_atom_site_label_1
_geom_bond_atom_site_label_2
_geom_bond_distance
_geom_bond_site_symmetry_2
C1 H1A 0.9700 .
C1 H1B 0.9700 .
C1 C2 1.500(7) .
C1 Br1 1.937(5) .
C2 H2A 0.9700 .
C2 H2B 0.9700 .
C2 C3 1.504(7) .
C3 H3A 0.9700 .
C3 H3B 0.9700 .
C3 O2 1.433(7) .
C4 C5 1.377(7) .
C4 C9 1.390(8) .
C4 O2 1.349(6) .
C5 H5 0.9300 .
C5 C6 1.380(7) .
C6 C7 1.406(7) .
C6 O1 1.355(6) .
C7 C8 1.440(7) .
C7 C10 1.391(7) .
C8 H8 0.9300 .
C8 N1 1.285(6) .
C9 H9 0.9300 .
C9 C10 1.368(8) .
C10 H10 0.9300 .
N1 N1 1.389(8) 2_576
O1 H1 0.8200 .

loop_
_geom_hbond_atom_site_label_D
_geom_hbond_atom_site_label_H
_geom_hbond_atom_site_label_A
_geom_hbond_distance_DH
_geom_hbond_distance_HA
_geom_hbond_distance_DA
_geom_hbond_angle_DHA
_geom_hbond_site_symmetry_A
C1 H1A O2 0.97 2.57 2.909(6) 100.4 .
C3 H3B Br1 0.97 2.93 3.345(5) 107.1 .
C8 H8 Br1 0.93 3.08 3.957(5) 157.0 1_465
O1 H1 N1 0.82 1.92 2.632(5) 145.2 .

loop_
_geom_torsion_atom_site_label_1
_geom_torsion_atom_site_label_2
_geom_torsion_atom_site_label_3
_geom_torsion_atom_site_label_4
_geom_torsion
_geom_torsion_site_symmetry_1
_geom_torsion_site_symmetry_2
_geom_torsion_site_symmetry_3
_geom_torsion_site_symmetry_4
C1 C2 C3 O2 60.8(6) . . . .
C2 C3 O2 C4 179.4(4) . . . .
C4 C5 C6 C7 0.0(7) . . . .
C4 C5 C6 O1 -179.3(4) . . . .
C4 C9 C10 C7 -0.9(8) . . . .
C5 C4 C9 C10 1.2(7) . . . .
C5 C4 O2 C3 -0.2(7) . . . .
C5 C6 C7 C8 -178.5(4) . . . .
C5 C6 C7 C10 0.3(7) . . . .
C6 C7 C8 N1 -0.6(7) . . . .
C6 C7 C10 C9 0.1(7) . . . .
C7 C8 N1 N1 179.2(5) . . . 2_576
C8 C7 C10 C9 178.9(5) . . . .
C9 C4 C5 C6 -0.8(7) . . . .
C9 C4 O2 C3 179.7(4) . . . .
C10 C7 C8 N1 -179.3(4) . . . .
O1 C6 C7 C8 0.9(7) . . . .
O1 C6 C7 C10 179.6(5) . . . .
O2 C4 C5 C6 179.1(4) . . . .
O2 C4 C9 C10 -178.7(5) . . . .
Br1 C1 C2 C3 64.0(6) . . . .
